data_4113712
loop_
_publ_author_name
'F. Albert Cotton'
'James P. Donahue'
'Carlos A. Murillo'

_publ_section_title
;
 Polyunsaturated Dicarboxylate Tethers Connecting Dimolybdenum Redox and
 Chromophoric Centers: Syntheses, Structures, and Electrochemistry
;
_journal_name_full 'Journal of the American Chemical Society'
_journal_page_first 5436
_journal_page_last 5450
_journal_paper_doi 10.1021/ja029101i
_journal_volume 125
_journal_year 2003
_chemical_formula_moiety ' C100 H98 Mo4 N12 O16, (C6 H14), (C6 H4 Cl2)'
_chemical_formula_sum 'C112 H116 Cl2 Mo4 N12 O16'
_chemical_formula_weight 2340.83
_chemical_name_systematic
; Bis(dimolybdenum(II)(N,N'-di-p-anisylformamidinate)3)
(\m-deca-trans,trans,trans,trans-2,4,6,8-tetraene-1,10-dioate) 
mono(C~6~H~14~) mono(C~6~H~4~Cl~2~) disolvate
;
_space_group_IT_number 2
_symmetry_cell_setting triclinic
_symmetry_space_group_name_Hall '-P 1'
_symmetry_space_group_name_H-M 'P -1'
_atom_sites_solution_hydrogens geom
_atom_sites_solution_primary direct
_atom_sites_solution_secondary difmap
_audit_creation_method SHELXL-97
_cell_angle_alpha 98.0810(10)
_cell_angle_beta 105.7150(10)
_cell_angle_gamma 104.3500(10)
_cell_formula_units_Z 1
_cell_length_a 12.6901(10)
_cell_length_b 15.0798(12)
_cell_length_c 15.4836(12)
_cell_measurement_reflns_used 5961
_cell_measurement_temperature 213(2)
_cell_measurement_theta_max 25.01
_cell_measurement_theta_min 2.47
_cell_volume 2693.9(4)
_computing_cell_refinement 'SAINT V. 6.22'
_computing_data_collection 'SMART V. 5.618'
_computing_data_reduction 'SAINT V. 6.22'
_computing_molecular_graphics 'SHELXTL (Siemens, 1996)'
_computing_publication_material CIFTAB
_computing_structure_refinement 'SHELXL-97 (Sheldrick, 1997)'
_computing_structure_solution 'SHELXS-97 (Sheldrick, 1990)'
_diffrn_ambient_temperature 213(2)
_diffrn_measured_fraction_theta_full 0.982
_diffrn_measured_fraction_theta_max 0.982
_diffrn_measurement_device 'Bruker SMART 1000'
_diffrn_measurement_device_type 'area detector'
_diffrn_measurement_method 'omega scans'
_diffrn_radiation_monochromator graphite
_diffrn_radiation_source 'normal-focus sealed tube'
_diffrn_radiation_type MoK\a
_diffrn_radiation_wavelength 0.71073
_diffrn_reflns_av_R_equivalents 0.0315
_diffrn_reflns_av_sigmaI/netI 0.0605
_diffrn_reflns_limit_h_max 15
_diffrn_reflns_limit_h_min -13
_diffrn_reflns_limit_k_max 17
_diffrn_reflns_limit_k_min -17
_diffrn_reflns_limit_l_max 18
_diffrn_reflns_limit_l_min -18
_diffrn_reflns_number 15943
_diffrn_reflns_theta_full 25.05
_diffrn_reflns_theta_max 25.05
_diffrn_reflns_theta_min 1.77
_diffrn_standards_number 'none (area detector data)'
_exptl_absorpt_coefficient_mu 0.574
_exptl_absorpt_correction_T_max 0.9841
_exptl_absorpt_correction_T_min 0.8282
_exptl_absorpt_correction_type multi-scan
_exptl_crystal_colour violet
_exptl_crystal_density_diffrn 1.443
_exptl_crystal_description plate
_exptl_crystal_F_000 1202
_exptl_crystal_size_max 0.34
_exptl_crystal_size_mid 0.31
_exptl_crystal_size_min 0.03
_refine_diff_density_max 1.261
_refine_diff_density_min -0.760
_refine_diff_density_rms 0.114
_refine_ls_extinction_method none
_refine_ls_goodness_of_fit_ref 1.043
_refine_ls_hydrogen_treatment noref
_refine_ls_matrix_type full
_refine_ls_number_parameters 599
_refine_ls_number_reflns 9379
_refine_ls_number_restraints 1
_refine_ls_restrained_S_all 1.043
_refine_ls_R_factor_all 0.0879
_refine_ls_R_factor_gt 0.0557
_refine_ls_shift/su_max 0.206
_refine_ls_shift/su_mean 0.003
_refine_ls_structure_factor_coef Fsqd
_refine_ls_weighting_details 'calc w=1/[\s^2^(Fo^2^)+(0.0920P)^2^+2.7802P] where P=(Fo^2^+2Fc^2^)/3'
_refine_ls_weighting_scheme calc
_refine_ls_wR_factor_gt 0.1464
_refine_ls_wR_factor_ref 0.1703
_reflns_number_gt 6530
_reflns_number_total 9379
_reflns_threshold_expression I>2sigma(I)
_cod_data_source_file ja029101isi20030123_021228_19.cif
_cod_data_source_block xl
_cod_database_code 4113712

loop_
_symmetry_equiv_pos_as_xyz
'x, y, z'
'-x, -y, -z'

loop_
_atom_site_label
_atom_site_type_symbol
_atom_site_fract_x
_atom_site_fract_y
_atom_site_fract_z
_atom_site_U_iso_or_equiv
_atom_site_adp_type
_atom_site_occupancy
_atom_site_symmetry_multiplicity
_atom_site_calc_flag
_atom_site_refinement_flags
_atom_site_disorder_assembly
_atom_site_disorder_group
Mo1 Mo 0.78765(4) 0.71419(3) 0.38585(3) 0.03527(16) Uani 1 1 d . A .
Mo2 Mo 0.85351(4) 0.65211(3) 0.49231(3) 0.03200(15) Uani 1 1 d . A .
O1 O 0.8486(3) 0.6390(3) 0.2939(2) 0.0388(9) Uani 1 1 d . . .
O2 O 0.9188(3) 0.5704(2) 0.4064(2) 0.0340(8) Uani 1 1 d . . .
O5 O 0.5075(4) 1.0582(4) 0.3461(4) 0.0748(15) Uani 1 1 d . A .
N1 N 0.9455(4) 0.8222(3) 0.4168(3) 0.0403(11) Uani 1 1 d . . .
N2 N 1.0195(4) 0.7557(3) 0.5346(3) 0.0366(10) Uani 1 1 d . . .
N3 N 0.7252(4) 0.7983(3) 0.4699(3) 0.0375(11) Uani 1 1 d . . .
N4 N 0.7943(4) 0.7272(3) 0.5861(3) 0.0358(10) Uani 1 1 d . . .
N5 N 0.6299(4) 0.6016(3) 0.3309(3) 0.0398(11) Uani 1 1 d . . .
N6 N 0.6990(4) 0.5360(3) 0.4508(3) 0.0357(10) Uani 1 1 d . . .
C1 C 0.9043(5) 0.5839(4) 0.3247(3) 0.0353(12) Uani 1 1 d . . .
C2 C 0.9529(5) 0.5358(4) 0.2648(4) 0.0401(13) Uani 1 1 d . . .
H2 H 0.9910 0.4933 0.2863 0.048 Uiso 1 1 calc R . .
C3 C 0.9456(5) 0.5497(4) 0.1808(4) 0.0434(14) Uani 1 1 d . . .
H3 H 0.9050 0.5912 0.1605 0.052 Uiso 1 1 calc R . .
C4 C 0.9934(5) 0.5078(4) 0.1180(4) 0.0475(15) Uani 1 1 d . . .
H4 H 1.0387 0.4695 0.1384 0.057 Uiso 1 1 calc R . .
C5 C 0.9773(5) 0.5200(5) 0.0315(4) 0.0486(15) Uani 1 1 d . . .
H5 H 0.9318 0.5585 0.0117 0.058 Uiso 1 1 calc R . .
C6 C 1.0335(5) 0.8187(4) 0.4835(4) 0.0424(13) Uiso 1 1 d . A .
H6 H 1.1066 0.8610 0.4950 0.051 Uiso 1 1 calc R . .
O3A O 1.0738(9) 1.0605(7) 0.1928(7) 0.091(3) Uiso 0.574(4) 1 d P A 1
C7A C 0.9830(6) 0.8827(5) 0.3595(5) 0.0391(18) Uiso 0.574(4) 1 d PG A 1
C8A C 0.9701(6) 0.9721(5) 0.3690(4) 0.046(2) Uiso 0.574(4) 1 d PG A 1
H8A H 0.9398 0.9937 0.4141 0.056 Uiso 0.574(4) 1 calc PR A 1
C9A C 1.0019(7) 1.0296(4) 0.3119(5) 0.0569(19) Uiso 0.574(4) 1 d PG A 1
H9A H 0.9931 1.0900 0.3183 0.068 Uiso 0.574(4) 1 calc PR A 1
C10A C 1.0466(7) 0.9977(5) 0.2452(5) 0.058(2) Uiso 0.574(4) 1 d PG A 1
C11A C 1.0595(7) 0.9083(5) 0.2357(4) 0.070(3) Uiso 0.574(4) 1 d PG A 1
H11A H 1.0898 0.8867 0.1906 0.085 Uiso 0.574(4) 1 calc PR A 1
C12A C 1.0277(7) 0.8508(4) 0.2929(5) 0.058(2) Uiso 0.574(4) 1 d PG A 1
H12A H 1.0365 0.7904 0.2864 0.070 Uiso 0.574(4) 1 calc PR A 1
C13A C 1.1114(18) 1.0306(15) 0.1178(14) 0.123(5) Uiso 0.574(4) 1 d P A 1
H13A H 1.1911 1.0323 0.1410 0.184 Uiso 0.574(4) 1 calc PR A 1
H13B H 1.1038 1.0722 0.0755 0.184 Uiso 0.574(4) 1 calc PR A 1
H13C H 1.0647 0.9670 0.0858 0.184 Uiso 0.574(4) 1 calc PR A 1
O3B O 0.9426(6) 1.0801(9) 0.1861(9) 0.086(4) Uiso 0.426(4) 1 d PD A 2
C7B C 0.9431(9) 0.8860(6) 0.3543(6) 0.0391(18) Uiso 0.426(4) 1 d PG A 2
C8B C 1.0153(8) 0.9778(7) 0.3872(5) 0.046(2) Uiso 0.426(4) 1 d PG A 2
H8B H 1.0650 0.9971 0.4482 0.056 Uiso 0.426(4) 1 calc PR A 2
C9B C 1.0139(9) 1.0409(5) 0.3299(7) 0.0569(19) Uiso 0.426(4) 1 d PG A 2
H9B H 1.0627 1.1029 0.3521 0.068 Uiso 0.426(4) 1 calc PR A 2
C10B C 0.9404(9) 1.0123(7) 0.2397(7) 0.058(2) Uiso 0.426(4) 1 d PG A 2
C11B C 0.8683(9) 0.9206(7) 0.2068(5) 0.070(3) Uiso 0.426(4) 1 d PG A 2
H11B H 0.8186 0.9013 0.1458 0.085 Uiso 0.426(4) 1 calc PR A 2
C12B C 0.8696(8) 0.8575(6) 0.2641(6) 0.058(2) Uiso 0.426(4) 1 d PG A 2
H12B H 0.8209 0.7954 0.2419 0.070 Uiso 0.426(4) 1 calc PR A 2
C13B C 0.8563(18) 1.0515(19) 0.0941(10) 0.123(5) Uiso 0.426(4) 1 d PD A 2
H13D H 0.8829 1.0159 0.0518 0.184 Uiso 0.426(4) 1 calc PR A 2
H13E H 0.8448 1.1069 0.0727 0.184 Uiso 0.426(4) 1 calc PR A 2
H13F H 0.7845 1.0129 0.0971 0.184 Uiso 0.426(4) 1 calc PR A 2
Cl1S Cl 0.7921(9) 0.9411(7) -0.1903(7) 0.188(3) Uiso 0.50 1 d P B 3
Cl2S Cl 0.5876(8) 1.1622(7) -0.0636(6) 0.195(4) Uiso 0.50 1 d P B 3
C1S C 0.6962(10) 1.0697(8) -0.1232(9) 0.098(6) Uiso 0.50 1 d PG B 3
C2S C 0.7038(10) 1.1586(10) -0.0779(9) 0.101(6) Uiso 0.50 1 d PG B 3
C3S C 0.8051(13) 1.2316(7) -0.0551(9) 0.089(5) Uiso 0.50 1 d PG B 3
C4S C 0.8988(10) 1.2157(9) -0.0776(10) 0.128(8) Uiso 0.50 1 d PG B 3
C5S C 0.8911(10) 1.1268(11) -0.1228(10) 0.110(7) Uiso 0.50 1 d PG B 3
C6S C 0.7898(13) 1.0538(8) -0.1456(9) 0.107(6) Uiso 0.50 1 d PG B 3
C7S C 0.704(3) 0.910(3) 0.128(2) 0.106(10) Uiso 0.30 1 d P . 4
C8S C 0.7507(17) 0.9757(15) 0.0972(13) 0.114(6) Uiso 0.60 1 d P C 4
C9S C 0.720(3) 1.043(3) 0.043(2) 0.136(11) Uiso 0.40 1 d P C 4
C10S C 0.776(3) 1.118(2) 0.026(2) 0.124(9) Uiso 0.40 1 d P C 4
C11S C 0.627(4) 1.064(3) 0.002(3) 0.142(15) Uiso 0.30 1 d P C 4
C12S C 0.763(4) 1.214(3) -0.021(3) 0.173(15) Uiso 0.40 1 d P C 4
C13S C 0.4372(13) 1.1195(10) -0.0893(10) 0.085(4) Uiso 0.60 1 d P . 4
C14 C 1.1180(5) 0.7561(4) 0.6057(4) 0.0411(14) Uani 1 1 d . A .
C15 C 1.1981(6) 0.8382(5) 0.6624(4) 0.0524(16) Uani 1 1 d . . .
H15 H 1.1863 0.8963 0.6557 0.063 Uiso 1 1 calc R A .
C16 C 1.2947(6) 0.8359(5) 0.7283(4) 0.0611(18) Uani 1 1 d . A .
H16 H 1.3485 0.8920 0.7664 0.073 Uiso 1 1 calc R . .
C17 C 1.3116(6) 0.7502(6) 0.7379(5) 0.0627(19) Uani 1 1 d . . .
C18 C 1.2325(6) 0.6688(5) 0.6853(5) 0.0590(17) Uani 1 1 d . A .
H18 H 1.2437 0.6108 0.6936 0.071 Uiso 1 1 calc R . .
C19 C 1.1367(5) 0.6714(4) 0.6205(4) 0.0473(15) Uani 1 1 d . . .
H19 H 1.0818 0.6147 0.5850 0.057 Uiso 1 1 calc R A .
O4A O 1.4160(8) 0.7373(7) 0.7924(7) 0.0638(19) Uiso 0.69(2) 1 d P A 1
C20A C 1.5022(14) 0.8168(12) 0.8445(11) 0.089(4) Uiso 0.69(2) 1 d P A 1
H20A H 1.5314 0.8529 0.8043 0.134 Uiso 0.69(2) 1 calc PR A 1
H20B H 1.5638 0.7993 0.8838 0.134 Uiso 0.69(2) 1 calc PR A 1
H20C H 1.4724 0.8545 0.8822 0.134 Uiso 0.69(2) 1 calc PR A 1
O4B O 1.3976(17) 0.7554(15) 0.8183(16) 0.0638(19) Uiso 0.31(2) 1 d P A 2
C20B C 1.486(3) 0.846(3) 0.867(3) 0.089(4) Uiso 0.31(2) 1 d P A 2
H20D H 1.5198 0.8730 0.8239 0.134 Uiso 0.31(2) 1 calc PR A 2
H20E H 1.5450 0.8356 0.9157 0.134 Uiso 0.31(2) 1 calc PR A 2
H20F H 1.4508 0.8884 0.8932 0.134 Uiso 0.31(2) 1 calc PR A 2
C21 C 0.7398(5) 0.7873(4) 0.5558(4) 0.0391(13) Uani 1 1 d . A .
H21 H 0.7118 0.8219 0.5949 0.047 Uiso 1 1 calc R . .
C22 C 0.6749(5) 0.8690(4) 0.4418(4) 0.0422(14) Uani 1 1 d . A .
C23 C 0.6922(6) 0.9533(4) 0.4999(4) 0.0525(16) Uani 1 1 d . . .
H23 H 0.7417 0.9667 0.5606 0.063 Uiso 1 1 calc R A .
C24 C 0.6386(6) 1.0190(5) 0.4714(5) 0.0553(17) Uani 1 1 d . A .
H24 H 0.6500 1.0753 0.5125 0.066 Uiso 1 1 calc R . .
C25 C 0.5687(6) 0.9998(5) 0.3822(5) 0.0543(17) Uani 1 1 d . . .
C26 C 0.5539(6) 0.9180(5) 0.3220(5) 0.0576(17) Uani 1 1 d . A .
H26 H 0.5077 0.9067 0.2604 0.069 Uiso 1 1 calc R . .
C27 C 0.6061(6) 0.8520(5) 0.3509(4) 0.0523(16) Uani 1 1 d . . .
H27 H 0.5951 0.7962 0.3093 0.063 Uiso 1 1 calc R A .
C28 C 0.5323(8) 1.1491(5) 0.4042(6) 0.081(2) Uani 1 1 d . . .
H28A H 0.5115 1.1415 0.4591 0.122 Uiso 1 1 calc R A .
H28B H 0.4886 1.1852 0.3711 0.122 Uiso 1 1 calc R . .
H28C H 0.6136 1.1818 0.4215 0.122 Uiso 1 1 calc R . .
C29 C 0.8004(5) 0.7134(4) 0.6761(4) 0.0391(13) Uani 1 1 d . A .
C30 C 0.7068(6) 0.7027(5) 0.7076(4) 0.0537(17) Uani 1 1 d . . .
H30 H 0.6358 0.7023 0.6681 0.064 Uiso 1 1 calc R A .
C31 C 0.7169(7) 0.6925(5) 0.7969(5) 0.068(2) Uani 1 1 d . A .
H31 H 0.6529 0.6862 0.8177 0.082 Uiso 1 1 calc R . .
C32 C 0.8191(7) 0.6914(5) 0.8548(5) 0.067(2) Uani 1 1 d . . .
C33 C 0.9114(7) 0.6999(5) 0.8229(4) 0.0612(18) Uani 1 1 d . A .
H33 H 0.9817 0.6987 0.8622 0.073 Uiso 1 1 calc R . .
C34 C 0.9029(6) 0.7103(4) 0.7347(4) 0.0482(15) Uani 1 1 d . . .
H34 H 0.9669 0.7153 0.7140 0.058 Uiso 1 1 calc R A .
O6A O 0.8229(9) 0.6698(8) 0.9377(6) 0.0566(17) Uiso 0.590(15) 1 d P A 1
C35A C 0.7331(13) 0.6725(11) 0.9762(10) 0.065(3) Uiso 0.590(15) 1 d P A 1
H35A H 0.7097 0.7280 0.9671 0.098 Uiso 0.590(15) 1 calc PR A 1
H35B H 0.7604 0.6744 1.0415 0.098 Uiso 0.590(15) 1 calc PR A 1
H35C H 0.6681 0.6168 0.9460 0.098 Uiso 0.590(15) 1 calc PR A 1
O6B O 0.8652(14) 0.7036(11) 0.9551(9) 0.0566(17) Uiso 0.410(15) 1 d P A 2
C35B C 0.7863(19) 0.7137(16) 0.9988(14) 0.065(3) Uiso 0.410(15) 1 d P A 2
H35D H 0.7695 0.7723 0.9930 0.098 Uiso 0.410(15) 1 calc PR A 2
H35E H 0.8175 0.7141 1.0635 0.098 Uiso 0.410(15) 1 calc PR A 2
H35F H 0.7163 0.6618 0.9709 0.098 Uiso 0.410(15) 1 calc PR A 2
C36 C 0.6184(5) 0.5315(4) 0.3744(4) 0.0403(13) Uani 1 1 d . A .
H36 H 0.5529 0.4788 0.3507 0.048 Uiso 1 1 calc R . .
C37 C 0.5449(5) 0.5917(4) 0.2448(4) 0.0454(14) Uani 1 1 d . A .
C38 C 0.4301(6) 0.5592(6) 0.2301(5) 0.072(2) Uani 1 1 d . . .
H38 H 0.4035 0.5414 0.2781 0.087 Uiso 1 1 calc R A .
C39 C 0.3516(7) 0.5519(7) 0.1453(5) 0.088(3) Uani 1 1 d . A .
H39 H 0.2724 0.5294 0.1358 0.105 Uiso 1 1 calc R . .
C40 C 0.3913(7) 0.5783(6) 0.0741(5) 0.073(2) Uani 1 1 d . . .
C41 C 0.5042(6) 0.6116(5) 0.0887(4) 0.0621(19) Uani 1 1 d . A .
H41 H 0.5308 0.6303 0.0410 0.074 Uiso 1 1 calc R . .
C42 C 0.5811(6) 0.6187(5) 0.1725(4) 0.0532(16) Uani 1 1 d . . .
H42 H 0.6601 0.6423 0.1816 0.064 Uiso 1 1 calc R A .
O7A O 0.3124(9) 0.5507(10) -0.0154(8) 0.0618(18) Uiso 0.513(18) 1 d P A 1
C43A C 0.3500(16) 0.5869(14) -0.0863(12) 0.066(3) Uiso 0.513(18) 1 d P A 1
H43A H 0.3910 0.6534 -0.0640 0.099 Uiso 0.513(18) 1 calc PR A 1
H43B H 0.2840 0.5780 -0.1397 0.099 Uiso 0.513(18) 1 calc PR A 1
H43C H 0.4006 0.5539 -0.1033 0.099 Uiso 0.513(18) 1 calc PR A 1
O7B O 0.2985(10) 0.5849(11) 0.0012(8) 0.0618(18) Uiso 0.487(18) 1 d P A 2
C43B C 0.3309(17) 0.6138(14) -0.0726(13) 0.066(3) Uiso 0.487(18) 1 d P A 2
H43D H 0.3761 0.6794 -0.0537 0.099 Uiso 0.487(18) 1 calc PR A 2
H43E H 0.2628 0.6056 -0.1239 0.099 Uiso 0.487(18) 1 calc PR A 2
H43F H 0.3763 0.5762 -0.0913 0.099 Uiso 0.487(18) 1 calc PR A 2
C44 C 0.6839(5) 0.4622(4) 0.4982(3) 0.0362(12) Uani 1 1 d . A .
C45 C 0.5778(5) 0.4118(4) 0.5020(4) 0.0467(15) Uani 1 1 d . . .
H45 H 0.5114 0.4260 0.4713 0.056 Uiso 1 1 calc R A .
C46 C 0.5687(6) 0.3417(5) 0.5500(5) 0.064(2) Uani 1 1 d . A .
H46 H 0.4964 0.3091 0.5523 0.077 Uiso 1 1 calc R . .
C47 C 0.6649(6) 0.3188(5) 0.5949(5) 0.070(2) Uani 1 1 d . . .
C48 C 0.7701(6) 0.3681(5) 0.5926(5) 0.067(2) Uani 1 1 d . A .
H48 H 0.8363 0.3534 0.6230 0.081 Uiso 1 1 calc R . .
C49 C 0.7787(5) 0.4400(5) 0.5449(4) 0.0521(16) Uani 1 1 d . . .
H49 H 0.8515 0.4743 0.5448 0.063 Uiso 1 1 calc R A .
O8A O 0.6499(7) 0.2334(7) 0.6265(7) 0.0569(17) Uiso 0.562(11) 1 d P A 1
C50A C 0.7449(12) 0.2168(11) 0.6825(10) 0.071(3) Uiso 0.562(11) 1 d P A 1
H50A H 0.7877 0.1950 0.6452 0.106 Uiso 0.562(11) 1 calc PR A 1
H50B H 0.7202 0.1692 0.7150 0.106 Uiso 0.562(11) 1 calc PR A 1
H50C H 0.7935 0.2743 0.7267 0.106 Uiso 0.562(11) 1 calc PR A 1
O8B O 0.6413(10) 0.2669(9) 0.6571(9) 0.0569(17) Uiso 0.438(11) 1 d P A 2
C50B C 0.7300(16) 0.2529(14) 0.7188(13) 0.071(3) Uiso 0.438(11) 1 d P A 2
H50D H 0.7772 0.2296 0.6870 0.106 Uiso 0.438(11) 1 calc PR A 2
H50E H 0.7009 0.2073 0.7516 0.106 Uiso 0.438(11) 1 calc PR A 2
H50F H 0.7756 0.3118 0.7622 0.106 Uiso 0.438(11) 1 calc PR A 2

loop_
_atom_site_aniso_label
_atom_site_aniso_U_11
_atom_site_aniso_U_22
_atom_site_aniso_U_33
_atom_site_aniso_U_23
_atom_site_aniso_U_13
_atom_site_aniso_U_12
Mo1 0.0426(3) 0.0387(3) 0.0331(3) 0.0144(2) 0.0160(2) 0.0192(2)
Mo2 0.0367(3) 0.0332(3) 0.0306(3) 0.0110(2) 0.0132(2) 0.0136(2)
O1 0.046(2) 0.047(2) 0.0321(19) 0.0141(17) 0.0163(18) 0.0221(19)
O2 0.039(2) 0.037(2) 0.0329(19) 0.0126(16) 0.0144(17) 0.0167(17)
O5 0.081(4) 0.072(3) 0.102(4) 0.047(3) 0.039(3) 0.051(3)
N1 0.053(3) 0.034(3) 0.041(3) 0.015(2) 0.022(2) 0.014(2)
N2 0.038(3) 0.037(3) 0.037(2) 0.009(2) 0.014(2) 0.012(2)
N3 0.043(3) 0.041(3) 0.038(2) 0.017(2) 0.017(2) 0.021(2)
N4 0.041(3) 0.040(3) 0.035(2) 0.016(2) 0.017(2) 0.018(2)
N5 0.041(3) 0.050(3) 0.034(2) 0.015(2) 0.014(2) 0.019(2)
N6 0.035(3) 0.038(3) 0.034(2) 0.010(2) 0.011(2) 0.011(2)
C1 0.032(3) 0.039(3) 0.034(3) 0.009(2) 0.008(2) 0.011(2)
C2 0.045(3) 0.042(3) 0.041(3) 0.013(3) 0.018(3) 0.021(3)
C3 0.047(4) 0.050(4) 0.039(3) 0.010(3) 0.017(3) 0.024(3)
C4 0.052(4) 0.056(4) 0.046(3) 0.014(3) 0.021(3) 0.030(3)
C5 0.054(4) 0.062(4) 0.041(3) 0.012(3) 0.020(3) 0.030(3)
C14 0.043(3) 0.047(4) 0.035(3) 0.010(3) 0.020(3) 0.008(3)
C15 0.051(4) 0.052(4) 0.052(4) 0.009(3) 0.017(3) 0.013(3)
C16 0.052(4) 0.068(5) 0.046(4) 0.007(3) 0.005(3) 0.002(4)
C17 0.052(4) 0.079(5) 0.054(4) 0.026(4) 0.008(3) 0.016(4)
C18 0.054(4) 0.058(4) 0.062(4) 0.022(4) 0.010(4) 0.014(4)
C19 0.049(4) 0.045(4) 0.046(3) 0.012(3) 0.015(3) 0.010(3)
C21 0.046(3) 0.042(3) 0.037(3) 0.009(3) 0.019(3) 0.021(3)
C22 0.048(4) 0.046(4) 0.048(3) 0.022(3) 0.024(3) 0.023(3)
C23 0.070(5) 0.052(4) 0.049(4) 0.020(3) 0.025(3) 0.031(3)
C24 0.073(5) 0.051(4) 0.063(4) 0.022(3) 0.036(4) 0.036(4)
C25 0.060(4) 0.058(4) 0.076(5) 0.039(4) 0.038(4) 0.041(4)
C26 0.058(4) 0.063(5) 0.058(4) 0.029(4) 0.012(3) 0.027(4)
C27 0.065(4) 0.049(4) 0.050(4) 0.020(3) 0.015(3) 0.026(3)
C28 0.114(7) 0.069(5) 0.107(6) 0.047(5) 0.064(6) 0.061(5)
C29 0.050(4) 0.035(3) 0.038(3) 0.010(2) 0.017(3) 0.018(3)
C30 0.066(4) 0.064(4) 0.046(4) 0.025(3) 0.025(3) 0.034(4)
C31 0.092(6) 0.087(6) 0.061(4) 0.037(4) 0.047(4) 0.054(5)
C32 0.105(6) 0.079(5) 0.047(4) 0.036(4) 0.039(4) 0.054(5)
C33 0.077(5) 0.069(5) 0.046(4) 0.025(3) 0.015(4) 0.036(4)
C34 0.058(4) 0.055(4) 0.041(3) 0.020(3) 0.018(3) 0.026(3)
C36 0.036(3) 0.045(3) 0.039(3) 0.010(3) 0.013(3) 0.010(3)
C37 0.040(4) 0.054(4) 0.039(3) 0.013(3) 0.006(3) 0.013(3)
C38 0.051(4) 0.111(7) 0.052(4) 0.038(4) 0.009(3) 0.014(4)
C39 0.044(4) 0.136(8) 0.067(5) 0.042(5) 0.001(4) 0.007(5)
C40 0.065(5) 0.096(6) 0.046(4) 0.029(4) 0.000(4) 0.016(4)
C41 0.056(4) 0.085(5) 0.039(3) 0.021(3) 0.008(3) 0.014(4)
C42 0.046(4) 0.070(5) 0.044(3) 0.019(3) 0.011(3) 0.018(3)
C44 0.035(3) 0.039(3) 0.031(3) 0.008(2) 0.008(2) 0.006(3)
C45 0.038(3) 0.057(4) 0.047(3) 0.017(3) 0.014(3) 0.014(3)
C46 0.047(4) 0.081(5) 0.063(4) 0.034(4) 0.021(4) 0.003(4)
C47 0.059(5) 0.075(5) 0.078(5) 0.053(4) 0.019(4) 0.008(4)
C48 0.051(4) 0.074(5) 0.074(5) 0.043(4) 0.008(4) 0.011(4)
C49 0.039(4) 0.061(4) 0.057(4) 0.030(3) 0.013(3) 0.009(3)

loop_
_atom_type_symbol
_atom_type_description
_atom_type_scat_dispersion_real
_atom_type_scat_dispersion_imag
_atom_type_scat_source
C C 0.0033 0.0016 'International Tables Vol C Tables 4.2.6.8 and 6.1.1.4'
H H 0.0000 0.0000 'International Tables Vol C Tables 4.2.6.8 and 6.1.1.4'
N N 0.0061 0.0033 'International Tables Vol C Tables 4.2.6.8 and 6.1.1.4'
O O 0.0106 0.0060 'International Tables Vol C Tables 4.2.6.8 and 6.1.1.4'
Cl Cl 0.1484 0.1585 'International Tables Vol C Tables 4.2.6.8 and 6.1.1.4'
Mo Mo -1.6832 0.6857 'International Tables Vol C Tables 4.2.6.8 and 6.1.1.4'

loop_
_geom_angle_atom_site_label_1
_geom_angle_atom_site_label_2
_geom_angle_atom_site_label_3
_geom_angle
_geom_angle_site_symmetry_3
_geom_angle_publ_flag
Mo2 Mo1 O1 92.23(10) . y
Mo2 Mo1 N3 92.75(12) . y
O1 Mo1 N3 174.75(15) . y
Mo2 Mo1 N1 93.23(12) . y
O1 Mo1 N1 85.60(16) . y
N3 Mo1 N1 92.48(17) . y
Mo2 Mo1 N5 92.96(12) . y
O1 Mo1 N5 86.43(16) . y
N3 Mo1 N5 94.95(17) . y
N1 Mo1 N5 170.09(16) . y
Mo1 Mo2 N4 93.02(12) . y
Mo1 Mo2 O2 91.82(9) . y
N4 Mo2 O2 175.16(14) . y
Mo1 Mo2 N6 92.44(12) . y
N4 Mo2 N6 91.45(17) . y
O2 Mo2 N6 88.20(15) . y
Mo1 Mo2 N2 92.25(12) . y
N4 Mo2 N2 93.54(17) . y
O2 Mo2 N2 86.41(15) . y
N6 Mo2 N2 172.96(17) . y
C1 O1 Mo1 117.4(3) . y
C1 O2 Mo2 116.3(3) . y
C25 O5 C28 116.3(6) . n
C6 N1 C7A 111.0(5) . y
C6 N1 C7B 128.5(6) . y
C7A N1 C7B 20.1(5) . y
C6 N1 Mo1 117.2(4) . y
C7A N1 Mo1 128.9(4) . y
C7B N1 Mo1 114.0(5) . y
C6 N2 C14 117.4(5) . y
C6 N2 Mo2 116.7(4) . y
C14 N2 Mo2 125.6(3) . y
C21 N3 C22 118.3(5) . y
C21 N3 Mo1 117.3(4) . y
C22 N3 Mo1 124.3(3) . y
C21 N4 C29 117.3(4) . y
C21 N4 Mo2 117.2(3) . y
C29 N4 Mo2 125.3(3) . y
C36 N5 C37 118.6(5) . y
C36 N5 Mo1 116.9(4) . y
C37 N5 Mo1 123.9(4) . y
C36 N6 C44 119.4(5) . y
C36 N6 Mo2 117.4(4) . y
C44 N6 Mo2 123.1(4) . y
O1 C1 O2 122.2(5) . y
O1 C1 C2 118.5(5) . y
O2 C1 C2 119.3(5) . y
C3 C2 C1 122.6(5) . y
C2 C3 C4 126.6(6) . y
C5 C4 C3 124.0(6) . y
C4 C5 C5 125.3(8) 2_765 y
N1 C6 N2 120.3(5) . y
C10A O3A C13A 118.2(12) . n
C8A C7A C12A 120.0 . n
C8A C7A N1 119.6(5) . n
C12A C7A N1 120.4(5) . n
C9A C8A C7A 120.0 . n
C10A C9A C8A 120.0 . n
O3A C10A C9A 114.5(7) . n
O3A C10A C11A 125.5(7) . n
C9A C10A C11A 120.0 . n
C12A C11A C10A 120.0 . n
C11A C12A C7A 120.0 . n
C10B O3B C13B 116.2(15) . n
C8B C7B C12B 120.0 . n
C8B C7B N1 118.5(6) . n
C12B C7B N1 121.5(6) . n
C7B C8B C9B 120.0 . n
C8B C9B C10B 120.0 . n
C11B C10B C9B 120.0 . n
C11B C10B O3B 123.1(8) . n
C9B C10B O3B 116.9(8) . n
C12B C11B C10B 120.0 . n
C11B C12B C7B 120.0 . n
C2S C1S C6S 120.0 . n
C1S C2S C3S 120.0 . n
C1S C2S Cl2S 111.6(10) . n
C3S C2S Cl2S 128.3(10) . n
C4S C3S C2S 120.0 . n
C3S C4S C5S 120.0 . n
C4S C5S C6S 120.0 . n
C5S C6S C1S 120.0 . n
C5S C6S Cl1S 117.2(10) . n
C1S C6S Cl1S 122.4(10) . n
C8S C7S C13S 113(3) 2_675 n
C7S C8S C9S 140(3) . n
C10S C9S C11S 86(3) . n
C10S C9S C8S 136(3) . n
C11S C9S C8S 138(4) . n
C9S C10S C12S 145(3) . n
C9S C10S C11S 48(2) . n
C12S C10S C11S 97(3) . n
C9S C11S C10S 46(2) . n
C15 C14 C19 117.5(6) . n
C15 C14 N2 122.7(6) . n
C19 C14 N2 119.8(5) . n
C16 C15 C14 121.0(6) . n
C15 C16 C17 119.2(7) . n
C18 C17 C16 120.8(7) . n
C18 C17 O4B 123.7(10) . n
C16 C17 O4B 113.5(11) . n
C18 C17 O4A 113.4(7) . n
C16 C17 O4A 125.3(7) . n
O4B C17 O4A 23.8(9) . n
C17 C18 C19 119.7(7) . n
C18 C19 C14 121.7(6) . n
C20A O4A C17 116.9(9) . n
C17 O4B C20B 120.1(19) . n
N3 C21 N4 119.7(5) . y
C23 C22 C27 118.4(6) . n
C23 C22 N3 123.5(5) . n
C27 C22 N3 118.1(5) . n
C22 C23 C24 122.1(6) . n
C25 C24 C23 118.5(6) . n
C24 C25 C26 120.5(6) . n
C24 C25 O5 124.1(7) . n
C26 C25 O5 115.4(6) . n
C25 C26 C27 120.8(6) . n
C26 C27 C22 119.6(6) . n
C30 C29 C34 118.5(5) . n
C30 C29 N4 122.1(5) . n
C34 C29 N4 119.4(5) . n
C29 C30 C31 120.6(6) . n
C32 C31 C30 120.5(7) . n
O6A C32 C31 119.2(8) . n
O6A C32 C33 121.3(8) . n
C31 C32 C33 118.9(6) . n
O6A C32 O6B 24.3(6) . n
C31 C32 O6B 133.5(8) . n
C33 C32 O6B 106.0(8) . n
C32 C33 C34 121.3(7) . n
C33 C34 C29 120.2(6) . n
C32 O6A C35A 121.4(10) . n
C35B O6B C32 112.7(12) . n
N6 C36 N5 120.0(5) . y
C38 C37 C42 118.0(6) . n
C38 C37 N5 123.5(5) . n
C42 C37 N5 118.5(5) . n
C37 C38 C39 120.9(6) . n
C38 C39 C40 119.4(7) . n
C41 C40 C39 119.8(6) . n
C41 C40 O7A 121.3(8) . n
C39 C40 O7A 117.6(8) . n
C41 C40 O7B 128.7(8) . n
C39 C40 O7B 109.8(8) . n
O7A C40 O7B 25.6(5) . n
C40 C41 C42 120.4(6) . n
C41 C42 C37 121.4(6) . n
C40 O7A C43A 117.2(11) . n
C43B O7B C40 113.9(11) . n
C49 C44 C45 117.5(5) . n
C49 C44 N6 118.8(5) . n
C45 C44 N6 123.7(5) . n
C46 C45 C44 121.1(6) . n
C45 C46 C47 120.6(6) . n
C48 C47 O8B 128.0(8) . n
C48 C47 C46 119.3(6) . n
O8B C47 C46 110.0(8) . n
C48 C47 O8A 120.8(7) . n
O8B C47 O8A 28.6(5) . n
C46 C47 O8A 118.8(7) . n
C47 C48 C49 119.8(7) . n
C44 C49 C48 121.8(6) . n
C50A O8A C47 118.8(9) . n
C50B O8B C47 118.0(12) . n

loop_
_geom_bond_atom_site_label_1
_geom_bond_atom_site_label_2
_geom_bond_distance
_geom_bond_site_symmetry_2
_geom_bond_publ_flag
Mo1 Mo2 2.0898(6) . y
Mo1 O1 2.119(3) . y
Mo1 N3 2.127(4) . y
Mo1 N1 2.131(5) . y
Mo1 N5 2.146(5) . y
Mo2 N4 2.123(4) . y
Mo2 O2 2.149(3) . y
Mo2 N6 2.150(4) . y
Mo2 N2 2.154(4) . y
O1 C1 1.279(6) . y
O2 C1 1.280(6) . y
O5 C25 1.391(7) . n
O5 C28 1.439(9) . n
N1 C6 1.318(7) . y
N1 C7A 1.444(7) . y
N1 C7B 1.457(8) . y
N2 C6 1.328(7) . y
N2 C14 1.423(7) . y
N3 C21 1.332(7) . y
N3 C22 1.433(7) . y
N4 C21 1.333(7) . y
N4 C29 1.422(6) . y
N5 C36 1.330(7) . y
N5 C37 1.431(7) . y
N6 C36 1.318(7) . y
N6 C44 1.419(7) . y
C1 C2 1.452(7) . y
C2 C3 1.329(7) . y
C3 C4 1.431(7) . y
C4 C5 1.345(8) . y
C5 C5 1.399(11) 2_765 y
O3A C10A 1.372(11) . n
O3A C13A 1.43(2) . n
C7A C8A 1.3900 . n
C7A C12A 1.3900 . n
C8A C9A 1.3900 . n
C9A C10A 1.3900 . n
C10A C11A 1.3900 . n
C11A C12A 1.3900 . n
O3B C10B 1.404(15) . n
O3B C13B 1.47001(15) . n
C7B C8B 1.3900 . n
C7B C12B 1.3900 . n
C8B C9B 1.3900 . n
C9B C10B 1.3900 . n
C10B C11B 1.3900 . n
C11B C12B 1.3900 . n
Cl1S C6S 1.753(14) . n
Cl2S C2S 1.562(13) . n
C1S C2S 1.3900 . n
C1S C6S 1.3900 . n
C2S C3S 1.3900 . n
C3S C4S 1.3900 . n
C4S C5S 1.3900 . n
C5S C6S 1.3900 . n
C7S C8S 1.25(4) . n
C7S C13S 1.64(4) 2_675 n
C8S C9S 1.46(4) . n
C9S C10S 1.28(4) . n
C9S C11S 1.32(5) . n
C10S C12S 1.72(5) . n
C10S C11S 1.77(5) . n
C13S C7S 1.64(4) 2_675 n
C14 C15 1.387(8) . n
C14 C19 1.393(8) . n
C15 C16 1.379(9) . n
C16 C17 1.383(10) . n
C17 C18 1.357(10) . n
C17 O4B 1.394(19) . n
C17 O4A 1.441(11) . n
C18 C19 1.365(8) . n
O4A C20A 1.373(16) . n
O4B C20B 1.48(4) . n
C22 C23 1.381(8) . n
C22 C27 1.390(8) . n
C23 C24 1.391(8) . n
C24 C25 1.369(9) . n
C25 C26 1.377(9) . n
C26 C27 1.385(8) . n
C29 C30 1.384(8) . n
C29 C34 1.386(8) . n
C30 C31 1.387(8) . n
C31 C32 1.368(10) . n
C32 O6A 1.359(10) . n
C32 C33 1.375(10) . n
C32 O6B 1.470(14) . n
C33 C34 1.376(8) . n
O6A C35A 1.428(14) . n
O6B C35B 1.38(2) . n
C37 C38 1.360(9) . n
C37 C42 1.395(8) . n
C38 C39 1.388(9) . n
C39 C40 1.398(10) . n
C40 C41 1.338(10) . n
C40 O7A 1.405(12) . n
C40 O7B 1.428(13) . n
C41 C42 1.368(8) . n
O7A C43A 1.435(18) . n
O7B C43B 1.404(19) . n
C44 C49 1.370(8) . n
C44 C45 1.394(8) . n
C45 C46 1.374(9) . n
C46 C47 1.381(10) . n
C47 C48 1.370(9) . n
C47 O8B 1.373(12) . n
C47 O8A 1.429(11) . n
C48 C49 1.395(8) . n
O8A C50A 1.384(15) . n
O8B C50B 1.347(19) . n
